data_1575802
loop_
_publ_author_name
'Sahoo, Rajata Kumar'
'Mukhopadhyay, Sayantan'
'Rajput, Sagrika'
'Jana, Achintya'
'Nembenna, Sharanappa'

_publ_section_title
;
 Bulky bis-guanidine ligand-based neutral and cationic zinc alkyl, halide,
 and hydride complexes: synthesis, characterization, and catalytic
 application.
;
_journal_issue 41
_journal_name_full 'Dalton transactions (Cambridge, England : 2003)'
_journal_page_first 15554
_journal_page_last 15560
_journal_paper_doi 10.1039/d4dt02907k
_journal_volume 54
_journal_year 2025
_chemical_formula_moiety 'C51 H73 N5 Zn'
_chemical_formula_sum 'C51 H73 N5 Zn'
_chemical_formula_weight 821.51
_space_group_crystal_system monoclinic
_space_group_IT_number 14
_space_group_name_Hall '-P 2ybc'
_space_group_name_H-M_alt 'P 1 21/c 1'
_atom_sites_solution_hydrogens geom
_atom_sites_solution_primary direct
_audit_creation_date 2023-02-16
_audit_creation_method
;
Olex2 1.2-beta
(compiled 2017.03.28 svn.r3405 for OlexSys, GUI svn.r5335)
;
_audit_update_record
;
2023-09-03 deposited with the CCDC.	2025-09-16 downloaded from the CCDC.
;
_cell_angle_alpha 90
_cell_angle_beta 104.6932(12)
_cell_angle_gamma 90
_cell_formula_units_Z 4
_cell_length_a 11.02153(12)
_cell_length_b 20.9515(2)
_cell_length_c 21.7220(3)
_cell_measurement_reflns_used 25195
_cell_measurement_temperature 100.00(10)
_cell_measurement_theta_max 75.0400
_cell_measurement_theta_min 4.1350
_cell_volume 4851.96(10)
_computing_cell_refinement 'CrysAlisPro 1.171.40.63a (Rigaku OD, 2019)'
_computing_data_collection 'CrysAlisPro 1.171.40.63a (Rigaku OD, 2019)'
_computing_data_reduction 'CrysAlisPro 1.171.40.63a (Rigaku OD, 2019)'
_computing_molecular_graphics 'Olex2 (Dolomanov et al., 2009)'
_computing_publication_material 'Olex2 (Dolomanov et al., 2009)'
_computing_structure_refinement 'ShelXL (Sheldrick, 2015)'
_computing_structure_solution 'ShelXT (Sheldrick, 2015)'
_diffrn_ambient_environment N~2~
_diffrn_ambient_temperature 100.00(10)
_diffrn_detector 'Hybrid Pixel Array Detector'
_diffrn_detector_area_resol_mean 5.8140
_diffrn_detector_type 'Pilatus 200K'
_diffrn_measured_fraction_theta_full 0.992
_diffrn_measured_fraction_theta_max 0.941
_diffrn_measurement_details
;
List of Runs (angles in degrees, time in seconds):

  # Type    Start    End  Width  t~exp~   \w     \q     \k     \f   Frames
#--------------------------------------------------------------------------
  1  \w    -43.00  26.00   0.50    1.03    --  -38.50  46.00  84.00  138
  2  \w   -103.00 -34.00   0.50    1.03    --  -38.50 -46.00 -64.00  138
  3  \w    -16.00  53.00   0.50    1.03    --   48.56 -46.00 -64.00  138
  4  \w     44.00 113.00   0.50    1.03    --   48.56  46.00  84.00  138
  5  \w     97.00 166.00   0.50    2.36    --  101.38  46.00  84.00  138
  6  \w     37.00 106.00   0.50    2.36    --  101.38 -46.00 -64.00  138
  7  \w    -50.00  24.00   0.50    1.03    --  -38.50  57.00 -60.00  148
  8  \w     28.00 100.00   0.50    1.03    --   48.56-125.00-180.00  144
  9  \w     46.00  97.00   0.50    1.03    --   48.56  37.00-180.00  102
 10  \w    104.00 145.00   0.50    2.36    --  101.38  77.00 -30.00   82
 11  \w     35.00  66.00   0.50    2.36    --  101.38-111.00  60.00   62
 12  \w     72.00 108.00   0.50    2.36    --  101.38-105.00  -4.74   72
 13  \w     39.00  97.00   0.50    2.36    --  101.38-111.00-120.00  116
 14  \w     44.00 103.00   0.50    2.36    --  101.38 -45.00   0.00  118
 15  \w     98.00 162.00   0.50    2.36    --  101.38  45.00 120.00  128
 16  \w     61.00 115.00   0.50    2.36    --  101.38 178.00 -90.00  108
 17  \w     45.00 102.00   0.50    2.36    --  101.38 -30.00-120.00  114
 18  \w     83.00 109.00   0.50    2.36    --  101.38-111.00  60.00   52
 19  \w     33.00 105.00   0.50    2.36    --  101.38 -94.00 -90.00  144
 20  \w     49.00 109.00   0.50    2.36    --  101.38-111.00 -90.00  120
 21  \w    104.00 151.00   0.50    2.36    --  101.38 111.00   0.00   94
;
_diffrn_measurement_device 'four-circle diffractometer'
_diffrn_measurement_device_type 'SuperNova, Dual, Cu at home/near, Pilatus 200K'
_diffrn_measurement_method '\w scans'
_diffrn_orient_matrix_type 'CrysAlisPro convention (1999,Acta A55,543-557)'
_diffrn_orient_matrix_UB_11 -0.0617271000
_diffrn_orient_matrix_UB_12 -0.0117626000
_diffrn_orient_matrix_UB_13 0.0551423000
_diffrn_orient_matrix_UB_21 -0.0078846000
_diffrn_orient_matrix_UB_22 0.0726074000
_diffrn_orient_matrix_UB_23 0.0097560000
_diffrn_orient_matrix_UB_31 -0.1304201000
_diffrn_orient_matrix_UB_32 0.0011020000
_diffrn_orient_matrix_UB_33 -0.0472674000
_diffrn_radiation_monochromator mirror
_diffrn_radiation_probe x-ray
_diffrn_radiation_type CuK\a
_diffrn_radiation_wavelength 1.54184
_diffrn_reflns_av_R_equivalents 0.0275
_diffrn_reflns_av_unetI/netI 0.0221
_diffrn_reflns_Laue_measured_fraction_full 0.992
_diffrn_reflns_Laue_measured_fraction_max 0.941
_diffrn_reflns_limit_h_max 12
_diffrn_reflns_limit_h_min -13
_diffrn_reflns_limit_k_max 23
_diffrn_reflns_limit_k_min -25
_diffrn_reflns_limit_l_max 22
_diffrn_reflns_limit_l_min -26
_diffrn_reflns_number 37847
_diffrn_reflns_point_group_measured_fraction_full 0.992
_diffrn_reflns_point_group_measured_fraction_max 0.941
_diffrn_reflns_theta_full 67.684
_diffrn_reflns_theta_max 75.540
_diffrn_reflns_theta_min 4.147
_diffrn_source 'micro-focus sealed X-ray tube'
_diffrn_source_type 'SuperNova (Cu) X-ray Source'
_exptl_absorpt_coefficient_mu 0.972
_exptl_absorpt_correction_T_max 1.00000
_exptl_absorpt_correction_T_min 0.89177
_exptl_absorpt_correction_type multi-scan
_exptl_absorpt_process_details
;
CrysAlisPro 1.171.40.63a (Rigaku Oxford Diffraction, 2019)
Empirical absorption correction using spherical harmonics,
 implemented in SCALE3 ABSPACK scaling algorithm.
;
_exptl_crystal_colour 'clear light colourless'
_exptl_crystal_colour_lustre clear
_exptl_crystal_colour_modifier light
_exptl_crystal_colour_primary colourless
_exptl_crystal_density_diffrn 1.125
_exptl_crystal_description block
_exptl_crystal_F_000 1776
_exptl_crystal_size_max 0.2
_exptl_crystal_size_mid 0.18
_exptl_crystal_size_min 0.17
_refine_diff_density_max 0.885
_refine_diff_density_min -0.474
_refine_diff_density_rms 0.050
_refine_ls_extinction_method none
_refine_ls_goodness_of_fit_ref 1.038
_refine_ls_hydrogen_treatment constr
_refine_ls_matrix_type full
_refine_ls_number_parameters 531
_refine_ls_number_reflns 9478
_refine_ls_number_restraints 0
_refine_ls_restrained_S_all 1.038
_refine_ls_R_factor_all 0.0384
_refine_ls_R_factor_gt 0.0360
_refine_ls_shift/su_max 0.003
_refine_ls_shift/su_mean 0.000
_refine_ls_structure_factor_coef Fsqd
_refine_ls_weighting_details 'w=1/[\s^2^(Fo^2^)+(0.0580P)^2^+2.1680P] where P=(Fo^2^+2Fc^2^)/3'
_refine_ls_weighting_scheme calc
_refine_ls_wR_factor_gt 0.1022
_refine_ls_wR_factor_ref 0.1040
_reflns_Friedel_coverage 0.000
_reflns_number_gt 8690
_reflns_number_total 9478
_reflns_threshold_expression 'I > 2\s(I)'
_cod_data_source_file d4dt02907k2.cif
_cod_data_source_block sn-rks-dippznme
_cod_depositor_comments 'Adding full bibliography for 1575802--1575808.cif.'
_cod_database_code 1575802
_shelx_shelxl_version_number 2014/7
_chemical_oxdiff_formula 'C204 H284 N20 Zn4 '
_shelx_space_group_comment
;
The symmetry employed for this shelxl refinement is uniquely defined
by the following loop, which should always be used as a source of
symmetry information in preference to the above space-group names.
They are only intended as comments.
;
_diffrn_oxdiff_digest_frames
;
01b992a137252f4aff2f13d9748568c891000356c25
;
_reflns_odcompleteness_completeness 94.95
_reflns_odcompleteness_iscentric 1
_reflns_odcompleteness_theta 66.97
_olex2_refinement_description
;
1. Fixed Uiso
 At 1.2 times of:
  All C(H) groups, All N(H) groups
 At 1.5 times of:
  All C(H,H,H) groups
2.a Ternary CH refined with riding coordinates:
 C00G(H00G), C00L(H00L), C00M(H00M), C00N(H00N), C00Q(H00Q), C00V(H00V),
 C00X(H00X), C012(H012)
2.b Aromatic/amide H refined with riding coordinates:
 N4(H4), N5(H5), C00P(H00P), C00S(H00S), C00T(H00T), C00U(H00U), C00W(H00W),
 C00Z(H00Z), C010(H010), C011(H011), C013(H013), C014(H014), C015(H015),
 C016(H016)
2.c Idealised Me refined as rotating group:
 C00O(H00A,H00B,H00C), C00Y(H00D,H00E,H00F), C017(H01A,H01B,H01C), C018(H01D,
 H01E,H01F), C019(H01G,H01H,H01I), C01A(H01J,H01K,H01L), C01B(H01M,H01N,H01O),
 C01C(H01P,H01Q,H01R), C01D(H01S,H01T,H01U), C01E(H01V,H01W,H01X), C01F(H01Y,H,
 HA), C01G(H01Z,HB,HC), C1(H1A,H1B,H1C), C01I(H01,HD,HE), C01J(H0AA,HF,HG),
 C01K(H1AA,HH,HI), C01L(H2AA,HJ,HK)
;
_olex2_submission_special_instructions 'No special instructions were received'
_oxdiff_exptl_absorpt_empirical_details
;
Empirical correction (ABSPACK) includes:
- Absorption correction using spherical harmonics
- Frame scaling
;
_oxdiff_exptl_absorpt_empirical_full_max 1.305
_oxdiff_exptl_absorpt_empirical_full_min 0.508

loop_
_space_group_symop_operation_xyz
'x, y, z'
'-x, y+1/2, -z+1/2'
'-x, -y, -z'
'x, -y-1/2, z-1/2'

loop_
_atom_site_label
_atom_site_type_symbol
_atom_site_fract_x
_atom_site_fract_y
_atom_site_fract_z
_atom_site_U_iso_or_equiv
_atom_site_adp_type
_atom_site_occupancy
_atom_site_site_symmetry_order
_atom_site_calc_flag
_atom_site_refinement_flags_posn
_atom_site_refinement_flags_adp
_atom_site_refinement_flags_occupancy
_atom_site_disorder_assembly
_atom_site_disorder_group
Zn1 Zn 0.74946(2) 0.42669(2) 0.28444(2) 0.01656(7) Uani 1 1 d . . . . .
N4 N 0.67019(10) 0.26578(5) 0.17419(5) 0.0140(2) Uani 1 1 d . . . . .
H4 H 0.6478 0.2862 0.1376 0.017 Uiso 1 1 calc R . . . .
N2 N 0.82423(10) 0.36193(5) 0.34712(5) 0.0138(2) Uani 1 1 d . . . . .
N3 N 0.74350(9) 0.27134(5) 0.28253(5) 0.0130(2) Uani 1 1 d . . . . .
N1 N 0.66543(10) 0.36441(5) 0.22110(5) 0.0137(2) Uani 1 1 d . . . . .
N5 N 0.81891(10) 0.26146(5) 0.39070(5) 0.0144(2) Uani 1 1 d . . . . .
H5 H 0.8460 0.2806 0.4277 0.017 Uiso 1 1 calc R . . . .
C3 C 0.79350(11) 0.30023(6) 0.33817(6) 0.0130(2) Uani 1 1 d . . . . .
C2 C 0.69487(11) 0.30239(6) 0.22806(6) 0.0131(2) Uani 1 1 d . . . . .
C009 C 0.80661(12) 0.19369(6) 0.39235(6) 0.0146(3) Uani 1 1 d . . . . .
C00A C 0.89751(12) 0.38159(6) 0.40866(6) 0.0148(3) Uani 1 1 d . . . . .
C00B C 0.67708(12) 0.19780(6) 0.17125(6) 0.0142(2) Uani 1 1 d . . . . .
C00C C 0.91698(13) 0.15765(6) 0.41335(6) 0.0171(3) Uani 1 1 d . . . . .
C00D C 0.59177(12) 0.38572(6) 0.16022(6) 0.0152(3) Uani 1 1 d . . . . .
C00E C 0.56382(12) 0.16432(6) 0.14962(6) 0.0162(3) Uani 1 1 d . . . . .
C00F C 0.46003(13) 0.38807(6) 0.15038(6) 0.0181(3) Uani 1 1 d . . . . .
C00G C 0.44098(12) 0.20106(7) 0.12841(6) 0.0177(3) Uani 1 1 d . . . . .
H00G H 0.4455 0.2378 0.1583 0.021 Uiso 1 1 calc R . . . .
C00H C 0.68756(12) 0.16523(6) 0.37722(6) 0.0170(3) Uani 1 1 d . . . . .
C00I C 0.83873(13) 0.39923(6) 0.45659(6) 0.0173(3) Uani 1 1 d . . . . .
C00J C 0.79374(12) 0.16701(6) 0.18620(6) 0.0164(3) Uani 1 1 d . . . . .
C00K C 1.02914(13) 0.38399(6) 0.41912(7) 0.0182(3) Uani 1 1 d . . . . .
C00L C 0.91663(12) 0.20390(7) 0.20184(6) 0.0190(3) Uani 1 1 d . . . . .
H00L H 0.8967 0.2500 0.2058 0.023 Uiso 1 1 calc R . . . .
C00M C 0.69753(13) 0.39645(7) 0.44599(7) 0.0214(3) Uani 1 1 d . . . . .
H00M H 0.6614 0.3789 0.4024 0.026 Uiso 1 1 calc R . . . .
C00N C 1.04351(12) 0.19116(7) 0.43426(7) 0.0191(3) Uani 1 1 d . . . . .
H00N H 1.0419 0.2281 0.4049 0.023 Uiso 1 1 calc R . . . .
C00O C 0.42574(13) 0.22894(7) 0.06148(7) 0.0222(3) Uani 1 1 d . . . . .
H00A H 0.5035 0.2505 0.0593 0.033 Uiso 1 1 calc GR . . . .
H00B H 0.3564 0.2597 0.0524 0.033 Uiso 1 1 calc GR . . . .
H00C H 0.4076 0.1944 0.0300 0.033 Uiso 1 1 calc GR . . . .
C00P C 0.38835(14) 0.40863(7) 0.09123(7) 0.0237(3) Uani 1 1 d . . . . .
H00P H 0.2996 0.4103 0.0836 0.028 Uiso 1 1 calc R . . . .
C00Q C 0.56741(12) 0.20409(7) 0.36289(6) 0.0193(3) Uani 1 1 d . . . . .
H00Q H 0.5906 0.2501 0.3611 0.023 Uiso 1 1 calc R . . . .
C00R C 0.64935(13) 0.40422(6) 0.11218(6) 0.0188(3) Uani 1 1 d . . . . .
C00S C 0.91442(15) 0.41945(7) 0.51517(7) 0.0224(3) Uani 1 1 d . . . . .
H00S H 0.8766 0.4315 0.5482 0.027 Uiso 1 1 calc R . . . .
C00T C 0.79414(13) 0.10053(7) 0.18263(7) 0.0212(3) Uani 1 1 d . . . . .
H00T H 0.8717 0.0782 0.1934 0.025 Uiso 1 1 calc R . . . .
C00U C 0.56892(13) 0.09811(7) 0.14634(7) 0.0217(3) Uani 1 1 d . . . . .
H00U H 0.4936 0.0744 0.1322 0.026 Uiso 1 1 calc R . . . .
C00V C 1.08981(13) 0.36674(7) 0.36588(7) 0.0222(3) Uani 1 1 d . . . . .
H00V H 1.0369 0.3331 0.3393 0.027 Uiso 1 1 calc R . . . .
C00W C 1.09990(14) 0.40455(7) 0.47837(7) 0.0234(3) Uani 1 1 d . . . . .
H00W H 1.1886 0.4065 0.4863 0.028 Uiso 1 1 calc R . . . .
C00X C 0.40019(13) 0.37020(7) 0.20377(7) 0.0217(3) Uani 1 1 d . . . . .
H00X H 0.4521 0.3355 0.2291 0.026 Uiso 1 1 calc R . . . .
C00Y C 1.06365(14) 0.21824(8) 0.50175(7) 0.0248(3) Uani 1 1 d . . . . .
H00D H 0.9895 0.2427 0.5046 0.037 Uiso 1 1 calc GR . . . .
H00E H 1.1373 0.2462 0.5112 0.037 Uiso 1 1 calc GR . . . .
H00F H 1.0769 0.1831 0.5325 0.037 Uiso 1 1 calc GR . . . .
C00Z C 0.90625(14) 0.09158(7) 0.41624(7) 0.0244(3) Uani 1 1 d . . . . .
H00Z H 0.9795 0.0662 0.4304 0.029 Uiso 1 1 calc R . . . .
C010 C 0.68307(15) 0.06646(7) 0.16353(8) 0.0249(3) Uani 1 1 d . . . . .
H010 H 0.6852 0.0212 0.1622 0.030 Uiso 1 1 calc R . . . .
C011 C 0.57266(16) 0.42470(7) 0.05369(7) 0.0250(3) Uani 1 1 d . . . . .
H011 H 0.6099 0.4374 0.0207 0.030 Uiso 1 1 calc R . . . .
C012 C 0.79016(14) 0.40137(8) 0.12166(7) 0.0266(3) Uani 1 1 d . . . . .
H012 H 0.8276 0.3848 0.1655 0.032 Uiso 1 1 calc R . . . .
C013 C 0.44394(16) 0.42661(7) 0.04342(7) 0.0265(3) Uani 1 1 d . . . . .
H013 H 0.3933 0.4403 0.0034 0.032 Uiso 1 1 calc R . . . .
C014 C 1.04350(15) 0.42220(7) 0.52584(7) 0.0256(3) Uani 1 1 d . . . . .
H014 H 1.0935 0.4362 0.5659 0.031 Uiso 1 1 calc R . . . .
C015 C 0.68180(14) 0.09867(7) 0.38001(7) 0.0241(3) Uani 1 1 d . . . . .
H015 H 0.6025 0.0780 0.3689 0.029 Uiso 1 1 calc R . . . .
C016 C 0.78955(15) 0.06245(7) 0.39869(8) 0.0284(3) Uani 1 1 d . . . . .
H016 H 0.7837 0.0172 0.3995 0.034 Uiso 1 1 calc R . . . .
C017 C 0.32498(13) 0.16201(7) 0.13026(7) 0.0244(3) Uani 1 1 d . . . . .
H01A H 0.3148 0.1271 0.0993 0.037 Uiso 1 1 calc GR . . . .
H01B H 0.2507 0.1895 0.1196 0.037 Uiso 1 1 calc GR . . . .
H01C H 0.3350 0.1443 0.1730 0.037 Uiso 1 1 calc GR . . . .
C018 C 1.15493(14) 0.14910(8) 0.43085(8) 0.0276(3) Uani 1 1 d . . . . .
H01D H 1.1645 0.1149 0.4624 0.041 Uiso 1 1 calc GR . . . .
H01E H 1.2314 0.1750 0.4397 0.041 Uiso 1 1 calc GR . . . .
H01F H 1.1403 0.1305 0.3882 0.041 Uiso 1 1 calc GR . . . .
C019 C 1.22313(14) 0.34021(8) 0.38901(9) 0.0316(4) Uani 1 1 d . . . . .
H01G H 1.2795 0.3740 0.4106 0.047 Uiso 1 1 calc GR . . . .
H01H H 1.2516 0.3246 0.3525 0.047 Uiso 1 1 calc GR . . . .
H01I H 1.2236 0.3050 0.4187 0.047 Uiso 1 1 calc GR . . . .
C01A C 0.98178(15) 0.19742(8) 0.14778(8) 0.0298(3) Uani 1 1 d . . . . .
H01J H 1.0073 0.1530 0.1448 0.045 Uiso 1 1 calc GR . . . .
H01K H 1.0560 0.2250 0.1563 0.045 Uiso 1 1 calc GR . . . .
H01L H 0.9238 0.2101 0.1075 0.045 Uiso 1 1 calc GR . . . .
C01B C 0.26581(14) 0.34502(8) 0.18056(8) 0.0306(3) Uani 1 1 d . . . . .
H01M H 0.2102 0.3798 0.1605 0.046 Uiso 1 1 calc GR . . . .
H01N H 0.2378 0.3283 0.2168 0.046 Uiso 1 1 calc GR . . . .
H01O H 0.2634 0.3108 0.1495 0.046 Uiso 1 1 calc GR . . . .
C01C C 0.50173(15) 0.19635(8) 0.41662(8) 0.0302(3) Uani 1 1 d . . . . .
H01P H 0.4743 0.1520 0.4180 0.045 Uiso 1 1 calc GR . . . .
H01Q H 0.4287 0.2247 0.4090 0.045 Uiso 1 1 calc GR . . . .
H01R H 0.5601 0.2074 0.4573 0.045 Uiso 1 1 calc GR . . . .
C01D C 0.47910(15) 0.18666(9) 0.29903(8) 0.0321(4) Uani 1 1 d . . . . .
H01S H 0.5234 0.1909 0.2654 0.048 Uiso 1 1 calc GR . . . .
H01T H 0.4066 0.2154 0.2901 0.048 Uiso 1 1 calc GR . . . .
H01U H 0.4505 0.1425 0.3005 0.048 Uiso 1 1 calc GR . . . .
C01E C 1.00397(15) 0.18262(9) 0.26462(8) 0.0325(4) Uani 1 1 d . . . . .
H01V H 0.9594 0.1846 0.2983 0.049 Uiso 1 1 calc GR . . . .
H01W H 1.0772 0.2109 0.2755 0.049 Uiso 1 1 calc GR . . . .
H01X H 1.0315 0.1387 0.2605 0.049 Uiso 1 1 calc GR . . . .
C01F C 0.40321(15) 0.42733(8) 0.24839(8) 0.0299(4) Uani 1 1 d . . . . .
H01Y H 0.4897 0.4426 0.2638 0.045 Uiso 1 1 calc GR . . . .
H H 0.3712 0.4142 0.2846 0.045 Uiso 1 1 calc GR . . . .
HA H 0.3507 0.4617 0.2252 0.045 Uiso 1 1 calc GR . . . .
C01G C 0.65912(17) 0.35227(9) 0.49349(8) 0.0351(4) Uani 1 1 d . . . . .
H01Z H 0.6946 0.3097 0.4911 0.053 Uiso 1 1 calc GR . . . .
HB H 0.5674 0.3493 0.4833 0.053 Uiso 1 1 calc GR . . . .
HC H 0.6906 0.3694 0.5366 0.053 Uiso 1 1 calc GR . . . .
C1 C 0.75490(18) 0.51956(8) 0.28253(8) 0.0380(4) Uani 1 1 d . . . . .
H1A H 0.7915 0.5358 0.3256 0.057 Uiso 1 1 calc GR . . . .
H1B H 0.6696 0.5363 0.2669 0.057 Uiso 1 1 calc GR . . . .
H1C H 0.8064 0.5333 0.2542 0.057 Uiso 1 1 calc GR . . . .
C01I C 1.09010(16) 0.42524(8) 0.32321(9) 0.0337(4) Uani 1 1 d . . . . .
H01 H 1.0040 0.4406 0.3066 0.051 Uiso 1 1 calc GR . . . .
HD H 1.1253 0.4133 0.2877 0.051 Uiso 1 1 calc GR . . . .
HE H 1.1412 0.4591 0.3482 0.051 Uiso 1 1 calc GR . . . .
C01J C 0.82667(18) 0.35550(10) 0.07454(9) 0.0410(4) Uani 1 1 d . . . . .
H0AA H 0.7897 0.3135 0.0777 0.061 Uiso 1 1 calc GR . . . .
HF H 0.9182 0.3517 0.0846 0.061 Uiso 1 1 calc GR . . . .
HG H 0.7955 0.3720 0.0312 0.061 Uiso 1 1 calc GR . . . .
C01K C 0.64318(17) 0.46325(9) 0.44850(11) 0.0427(4) Uani 1 1 d . . . . .
H1AA H 0.6760 0.4813 0.4911 0.064 Uiso 1 1 calc GR . . . .
HH H 0.5515 0.4606 0.4390 0.064 Uiso 1 1 calc GR . . . .
HI H 0.6672 0.4906 0.4170 0.064 Uiso 1 1 calc GR . . . .
C01L C 0.84506(19) 0.46755(9) 0.11708(11) 0.0468(5) Uani 1 1 d . . . . .
H2AA H 0.8127 0.4843 0.0739 0.070 Uiso 1 1 calc GR . . . .
HJ H 0.9367 0.4646 0.1268 0.070 Uiso 1 1 calc GR . . . .
HK H 0.8211 0.4962 0.1476 0.070 Uiso 1 1 calc GR . . . .

loop_
_atom_site_aniso_label
_atom_site_aniso_U_11
_atom_site_aniso_U_22
_atom_site_aniso_U_33
_atom_site_aniso_U_23
_atom_site_aniso_U_13
_atom_site_aniso_U_12
Zn1 0.02130(12) 0.01105(11) 0.01453(11) -0.00026(6) -0.00060(8) -0.00017(6)
N4 0.0165(5) 0.0125(5) 0.0114(5) 0.0005(4) 0.0008(4) 0.0003(4)
N2 0.0146(5) 0.0128(5) 0.0121(5) 0.0002(4) -0.0004(4) -0.0015(4)
N3 0.0128(5) 0.0126(5) 0.0126(5) -0.0001(4) 0.0013(4) -0.0001(4)
N1 0.0150(5) 0.0130(5) 0.0115(5) 0.0001(4) 0.0005(4) 0.0003(4)
N5 0.0166(5) 0.0128(5) 0.0120(5) -0.0006(4) 0.0002(4) -0.0016(4)
C3 0.0095(6) 0.0147(6) 0.0143(6) 0.0005(5) 0.0021(5) 0.0004(4)
C2 0.0099(6) 0.0149(6) 0.0141(6) -0.0012(5) 0.0024(5) -0.0016(5)
C009 0.0176(6) 0.0133(6) 0.0125(6) 0.0003(5) 0.0030(5) -0.0013(5)
C00A 0.0164(6) 0.0117(6) 0.0141(6) 0.0017(5) -0.0004(5) -0.0017(5)
C00B 0.0173(6) 0.0129(6) 0.0120(6) -0.0008(4) 0.0030(5) 0.0001(5)
C00C 0.0173(7) 0.0175(6) 0.0159(6) 0.0012(5) 0.0034(5) 0.0000(5)
C00D 0.0192(6) 0.0109(6) 0.0138(6) -0.0016(5) 0.0007(5) 0.0012(5)
C00E 0.0164(6) 0.0178(6) 0.0142(6) -0.0010(5) 0.0037(5) -0.0005(5)
C00F 0.0198(7) 0.0135(6) 0.0191(6) -0.0031(5) 0.0015(5) 0.0029(5)
C00G 0.0141(6) 0.0197(6) 0.0178(6) -0.0020(5) 0.0018(5) -0.0008(5)
C00H 0.0173(6) 0.0181(6) 0.0150(6) 0.0006(5) 0.0030(5) -0.0017(5)
C00I 0.0213(7) 0.0127(6) 0.0162(6) 0.0021(5) 0.0018(5) -0.0008(5)
C00J 0.0164(6) 0.0184(6) 0.0140(6) -0.0010(5) 0.0032(5) 0.0008(5)
C00K 0.0180(7) 0.0133(6) 0.0208(7) 0.0030(5) 0.0003(5) -0.0023(5)
C00L 0.0143(6) 0.0222(7) 0.0200(7) -0.0048(5) 0.0033(5) -0.0002(5)
C00M 0.0218(7) 0.0241(7) 0.0191(7) -0.0015(5) 0.0067(5) -0.0011(6)
C00N 0.0138(6) 0.0215(7) 0.0202(7) 0.0028(5) 0.0012(5) 0.0005(5)
C00O 0.0168(7) 0.0296(8) 0.0179(7) 0.0004(6) 0.0001(5) 0.0024(6)
C00P 0.0228(7) 0.0188(7) 0.0243(7) -0.0014(6) -0.0034(6) 0.0064(6)
C00Q 0.0152(6) 0.0238(7) 0.0185(6) 0.0027(5) 0.0034(5) -0.0013(5)
C00R 0.0248(7) 0.0134(6) 0.0173(6) 0.0004(5) 0.0037(5) -0.0003(5)
C00S 0.0309(8) 0.0178(7) 0.0160(6) -0.0005(5) 0.0016(6) 0.0007(6)
C00T 0.0203(7) 0.0184(7) 0.0244(7) 0.0006(5) 0.0046(6) 0.0051(5)
C00U 0.0213(7) 0.0172(7) 0.0264(7) -0.0025(5) 0.0055(6) -0.0050(5)
C00V 0.0154(7) 0.0245(7) 0.0257(7) 0.0024(6) 0.0035(6) -0.0019(5)
C00W 0.0188(7) 0.0208(7) 0.0248(7) 0.0012(6) -0.0052(6) -0.0033(5)
C00X 0.0169(7) 0.0238(7) 0.0233(7) -0.0025(6) 0.0035(5) 0.0026(5)
C00Y 0.0189(7) 0.0330(8) 0.0194(7) 0.0008(6) -0.0007(5) -0.0031(6)
C00Z 0.0240(7) 0.0179(7) 0.0308(8) 0.0031(6) 0.0059(6) 0.0037(6)
C010 0.0296(8) 0.0126(6) 0.0332(8) 0.0003(6) 0.0090(6) 0.0011(5)
C011 0.0393(9) 0.0170(7) 0.0174(7) 0.0028(5) 0.0050(6) -0.0001(6)
C012 0.0259(8) 0.0317(8) 0.0233(7) 0.0069(6) 0.0084(6) -0.0040(6)
C013 0.0360(9) 0.0184(7) 0.0183(7) 0.0031(5) -0.0058(6) 0.0051(6)
C014 0.0298(8) 0.0205(7) 0.0190(7) -0.0019(5) -0.0077(6) -0.0047(6)
C015 0.0225(7) 0.0201(7) 0.0288(7) -0.0014(6) 0.0046(6) -0.0077(6)
C016 0.0329(8) 0.0134(6) 0.0384(9) 0.0004(6) 0.0084(7) -0.0028(6)
C017 0.0154(7) 0.0292(8) 0.0276(7) -0.0017(6) 0.0037(6) -0.0034(6)
C018 0.0176(7) 0.0325(8) 0.0316(8) 0.0035(6) 0.0045(6) 0.0050(6)
C019 0.0189(7) 0.0357(9) 0.0396(9) 0.0042(7) 0.0065(7) 0.0025(6)
C01A 0.0244(8) 0.0398(9) 0.0277(8) -0.0061(7) 0.0113(6) -0.0066(7)
C01B 0.0191(7) 0.0357(9) 0.0366(9) -0.0060(7) 0.0067(6) -0.0003(6)
C01C 0.0252(8) 0.0417(9) 0.0264(8) 0.0046(7) 0.0115(6) 0.0057(7)
C01D 0.0212(8) 0.0466(10) 0.0242(8) 0.0009(7) -0.0022(6) -0.0002(7)
C01E 0.0209(8) 0.0473(10) 0.0244(8) -0.0024(7) -0.0030(6) -0.0013(7)
C01F 0.0273(8) 0.0331(9) 0.0311(8) -0.0104(7) 0.0105(7) 0.0005(6)
C01G 0.0339(9) 0.0414(10) 0.0334(9) 0.0055(7) 0.0151(7) -0.0057(7)
C1 0.0577(12) 0.0144(7) 0.0358(10) -0.0008(6) 0.0008(9) -0.0008(7)
C01I 0.0261(8) 0.0370(9) 0.0409(10) 0.0149(7) 0.0139(7) 0.0015(7)
C01J 0.0392(10) 0.0495(11) 0.0409(10) 0.0014(8) 0.0225(8) 0.0054(8)
C01K 0.0291(9) 0.0304(9) 0.0693(13) 0.0037(9) 0.0135(9) 0.0085(7)
C01L 0.0399(10) 0.0391(10) 0.0629(13) 0.0036(9) 0.0156(9) -0.0154(8)

loop_
_atom_type_symbol
_atom_type_description
_atom_type_scat_dispersion_real
_atom_type_scat_dispersion_imag
_atom_type_scat_source
C C 0.0181 0.0091 'International Tables Vol C Tables 4.2.6.8 and 6.1.1.4'
H H 0.0000 0.0000 'International Tables Vol C Tables 4.2.6.8 and 6.1.1.4'
N N 0.0311 0.0180 'International Tables Vol C Tables 4.2.6.8 and 6.1.1.4'
Zn Zn -1.5491 0.6778 'International Tables Vol C Tables 4.2.6.8 and 6.1.1.4'

loop_
_geom_angle_atom_site_label_1
_geom_angle_atom_site_label_2
_geom_angle_atom_site_label_3
_geom_angle
_geom_angle_site_symmetry_1
_geom_angle_site_symmetry_3
_geom_angle_publ_flag
N2 Zn1 N1 93.89(5) . . ?
C1 Zn1 N2 134.43(6) . . ?
C1 Zn1 N1 131.67(6) . . ?
C2 N4 H4 116.7 . . ?
C2 N4 C00B 126.59(11) . . ?
C00B N4 H4 116.7 . . ?
C3 N2 Zn1 121.61(8) . . ?
C3 N2 C00A 118.32(10) . . ?
C00A N2 Zn1 119.25(8) . . ?
C2 N3 C3 124.02(12) . . ?
C2 N1 Zn1 120.76(8) . . ?
C2 N1 C00D 118.04(10) . . ?
C00D N1 Zn1 119.85(8) . . ?
C3 N5 H5 116.2 . . ?
C3 N5 C009 127.57(11) . . ?
C009 N5 H5 116.2 . . ?
N2 C3 N3 126.79(11) . . ?
N2 C3 N5 117.44(11) . . ?
N3 C3 N5 115.73(11) . . ?
N3 C2 N4 115.61(11) . . ?
N3 C2 N1 127.12(11) . . ?
N1 C2 N4 117.24(11) . . ?
C00C C009 N5 117.54(11) . . ?
C00H C009 N5 120.41(12) . . ?
C00H C009 C00C 121.93(12) . . ?
C00I C00A N2 120.54(11) . . ?
C00I C00A C00K 121.25(12) . . ?
C00K C00A N2 118.20(12) . . ?
C00E C00B N4 117.39(11) . . ?
C00J C00B N4 120.32(11) . . ?
C00J C00B C00E 122.20(12) . . ?
C009 C00C C00N 120.03(12) . . ?
C00Z C00C C009 118.18(12) . . ?
C00Z C00C C00N 121.76(12) . . ?
C00F C00D N1 117.97(11) . . ?
C00R C00D N1 120.85(12) . . ?
C00R C00D C00F 121.18(12) . . ?
C00B C00E C00G 119.66(12) . . ?
C00U C00E C00B 118.11(12) . . ?
C00U C00E C00G 122.19(12) . . ?
C00D C00F C00X 120.27(12) . . ?
C00P C00F C00D 118.03(13) . . ?
C00P C00F C00X 121.68(13) . . ?
C00E C00G H00G 107.4 . . ?
C00E C00G C00O 110.72(11) . . ?
C00E C00G C017 114.02(12) . . ?
C00O C00G H00G 107.4 . . ?
C017 C00G H00G 107.4 . . ?
C017 C00G C00O 109.73(11) . . ?
C009 C00H C00Q 122.40(12) . . ?
C015 C00H C009 117.65(12) . . ?
C015 C00H C00Q 119.80(12) . . ?
C00A C00I C00M 121.67(12) . . ?
C00S C00I C00A 118.17(13) . . ?
C00S C00I C00M 120.16(12) . . ?
C00B C00J C00L 122.04(12) . . ?
C00T C00J C00B 117.55(12) . . ?
C00T C00J C00L 120.30(12) . . ?
C00A C00K C00V 120.14(12) . . ?
C00W C00K C00A 118.12(13) . . ?
C00W C00K C00V 121.70(13) . . ?
C00J C00L H00L 108.0 . . ?
C00J C00L C01A 110.37(11) . . ?
C00J C00L C01E 112.09(12) . . ?
C01A C00L H00L 108.0 . . ?
C01E C00L H00L 108.0 . . ?
C01E C00L C01A 110.38(12) . . ?
C00I C00M H00M 107.8 . . ?
C00I C00M C01G 111.80(12) . . ?
C00I C00M C01K 110.85(13) . . ?
C01G C00M H00M 107.8 . . ?
C01G C00M C01K 110.69(14) . . ?
C01K C00M H00M 107.8 . . ?
C00C C00N H00N 107.4 . . ?
C00C C00N C00Y 110.78(11) . . ?
C00C C00N C018 113.94(12) . . ?
C00Y C00N H00N 107.4 . . ?
C018 C00N H00N 107.4 . . ?
C018 C00N C00Y 109.64(12) . . ?
C00G C00O H00A 109.5 . . ?
C00G C00O H00B 109.5 . . ?
C00G C00O H00C 109.5 . . ?
H00A C00O H00B 109.5 . . ?
H00A C00O H00C 109.5 . . ?
H00B C00O H00C 109.5 . . ?
C00F C00P H00P 119.3 . . ?
C013 C00P C00F 121.32(14) . . ?
C013 C00P H00P 119.3 . . ?
C00H C00Q H00Q 107.8 . . ?
C00H C00Q C01C 110.10(11) . . ?
C00H C00Q C01D 112.39(12) . . ?
C01C C00Q H00Q 107.8 . . ?
C01D C00Q H00Q 107.8 . . ?
C01D C00Q C01C 110.65(12) . . ?
C00D C00R C012 121.88(12) . . ?
C011 C00R C00D 118.34(13) . . ?
C011 C00R C012 119.77(13) . . ?
C00I C00S H00S 119.5 . . ?
C014 C00S C00I 121.05(14) . . ?
C014 C00S H00S 119.5 . . ?
C00J C00T H00T 119.5 . . ?
C010 C00T C00J 121.03(13) . . ?
C010 C00T H00T 119.5 . . ?
C00E C00U H00U 119.7 . . ?
C010 C00U C00E 120.58(13) . . ?
C010 C00U H00U 119.7 . . ?
C00K C00V H00V 107.7 . . ?
C00K C00V C019 114.06(13) . . ?
C00K C00V C01I 109.75(12) . . ?
C019 C00V H00V 107.7 . . ?
C019 C00V C01I 109.79(12) . . ?
C01I C00V H00V 107.7 . . ?
C00K C00W H00W 119.4 . . ?
C014 C00W C00K 121.30(13) . . ?
C014 C00W H00W 119.4 . . ?
C00F C00X H00X 107.5 . . ?
C00F C00X C01B 113.85(12) . . ?
C00F C00X C01F 110.22(12) . . ?
C01B C00X H00X 107.5 . . ?
C01B C00X C01F 109.91(12) . . ?
C01F C00X H00X 107.5 . . ?
C00N C00Y H00D 109.5 . . ?
C00N C00Y H00E 109.5 . . ?
C00N C00Y H00F 109.5 . . ?
H00D C00Y H00E 109.5 . . ?
H00D C00Y H00F 109.5 . . ?
H00E C00Y H00F 109.5 . . ?
C00C C00Z H00Z 119.7 . . ?
C016 C00Z C00C 120.58(14) . . ?
C016 C00Z H00Z 119.7 . . ?
C00T C010 C00U 120.41(13) . . ?
C00T C010 H010 119.8 . . ?
C00U C010 H010 119.8 . . ?
C00R C011 H011 119.5 . . ?
C013 C011 C00R 120.93(14) . . ?
C013 C011 H011 119.5 . . ?
C00R C012 H012 107.7 . . ?
C00R C012 C01J 111.60(13) . . ?
C00R C012 C01L 111.41(14) . . ?
C01J C012 H012 107.7 . . ?
C01L C012 H012 107.7 . . ?
C01L C012 C01J 110.55(14) . . ?
C00P C013 H013 119.9 . . ?
C011 C013 C00P 120.21(14) . . ?
C011 C013 H013 119.9 . . ?
C00S C014 H014 119.9 . . ?
C00W C014 C00S 120.11(13) . . ?
C00W C014 H014 119.9 . . ?
C00H C015 H015 119.5 . . ?
C016 C015 C00H 121.06(13) . . ?
C016 C015 H015 119.5 . . ?
C00Z C016 H016 119.8 . . ?
C015 C016 C00Z 120.49(14) . . ?
C015 C016 H016 119.8 . . ?
C00G C017 H01A 109.5 . . ?
C00G C017 H01B 109.5 . . ?
C00G C017 H01C 109.5 . . ?
H01A C017 H01B 109.5 . . ?
H01A C017 H01C 109.5 . . ?
H01B C017 H01C 109.5 . . ?
C00N C018 H01D 109.5 . . ?
C00N C018 H01E 109.5 . . ?
C00N C018 H01F 109.5 . . ?
H01D C018 H01E 109.5 . . ?
H01D C018 H01F 109.5 . . ?
H01E C018 H01F 109.5 . . ?
C00V C019 H01G 109.5 . . ?
C00V C019 H01H 109.5 . . ?
C00V C019 H01I 109.5 . . ?
H01G C019 H01H 109.5 . . ?
H01G C019 H01I 109.5 . . ?
H01H C019 H01I 109.5 . . ?
C00L C01A H01J 109.5 . . ?
C00L C01A H01K 109.5 . . ?
C00L C01A H01L 109.5 . . ?
H01J C01A H01K 109.5 . . ?
H01J C01A H01L 109.5 . . ?
H01K C01A H01L 109.5 . . ?
C00X C01B H01M 109.5 . . ?
C00X C01B H01N 109.5 . . ?
C00X C01B H01O 109.5 . . ?
H01M C01B H01N 109.5 . . ?
H01M C01B H01O 109.5 . . ?
H01N C01B H01O 109.5 . . ?
C00Q C01C H01P 109.5 . . ?
C00Q C01C H01Q 109.5 . . ?
C00Q C01C H01R 109.5 . . ?
H01P C01C H01Q 109.5 . . ?
H01P C01C H01R 109.5 . . ?
H01Q C01C H01R 109.5 . . ?
C00Q C01D H01S 109.5 . . ?
C00Q C01D H01T 109.5 . . ?
C00Q C01D H01U 109.5 . . ?
H01S C01D H01T 109.5 . . ?
H01S C01D H01U 109.5 . . ?
H01T C01D H01U 109.5 . . ?
C00L C01E H01V 109.5 . . ?
C00L C01E H01W 109.5 . . ?
C00L C01E H01X 109.5 . . ?
H01V C01E H01W 109.5 . . ?
H01V C01E H01X 109.5 . . ?
H01W C01E H01X 109.5 . . ?
C00X C01F H01Y 109.5 . . ?
C00X C01F H 109.5 . . ?
C00X C01F HA 109.5 . . ?
H01Y C01F H 109.5 . . ?
H01Y C01F HA 109.5 . . ?
H C01F HA 109.5 . . ?
C00M C01G H01Z 109.5 . . ?
C00M C01G HB 109.5 . . ?
C00M C01G HC 109.5 . . ?
H01Z C01G HB 109.5 . . ?
H01Z C01G HC 109.5 . . ?
HB C01G HC 109.5 . . ?
Zn1 C1 H1A 109.5 . . ?
Zn1 C1 H1B 109.5 . . ?
Zn1 C1 H1C 109.5 . . ?
H1A C1 H1B 109.5 . . ?
H1A C1 H1C 109.5 . . ?
H1B C1 H1C 109.5 . . ?
C00V C01I H01 109.5 . . ?
C00V C01I HD 109.5 . . ?
C00V C01I HE 109.5 . . ?
H01 C01I HD 109.5 . . ?
H01 C01I HE 109.5 . . ?
HD C01I HE 109.5 . . ?
C012 C01J H0AA 109.5 . . ?
C012 C01J HF 109.5 . . ?
C012 C01J HG 109.5 . . ?
H0AA C01J HF 109.5 . . ?
H0AA C01J HG 109.5 . . ?
HF C01J HG 109.5 . . ?
C00M C01K H1AA 109.5 . . ?
C00M C01K HH 109.5 . . ?
C00M C01K HI 109.5 . . ?
H1AA C01K HH 109.5 . . ?
H1AA C01K HI 109.5 . . ?
HH C01K HI 109.5 . . ?
C012 C01L H2AA 109.5 . . ?
C012 C01L HJ 109.5 . . ?
C012 C01L HK 109.5 . . ?
H2AA C01L HJ 109.5 . . ?
H2AA C01L HK 109.5 . . ?
HJ C01L HK 109.5 . . ?

loop_
_geom_bond_atom_site_label_1
_geom_bond_atom_site_label_2
_geom_bond_distance
_geom_bond_site_symmetry_2
_geom_bond_publ_flag
Zn1 N2 1.9505(11) . ?
Zn1 N1 1.9513(11) . ?
Zn1 C1 1.9475(17) . ?
N4 H4 0.8800 . ?
N4 C2 1.3676(16) . ?
N4 C00B 1.4285(16) . ?
N2 C3 1.3380(16) . ?
N2 C00A 1.4358(16) . ?
N3 C3 1.3390(16) . ?
N3 C2 1.3372(16) . ?
N1 C2 1.3385(16) . ?
N1 C00D 1.4362(16) . ?
N5 H5 0.8800 . ?
N5 C3 1.3705(16) . ?
N5 C009 1.4278(16) . ?
C009 C00C 1.4059(19) . ?
C009 C00H 1.4022(18) . ?
C00A C00I 1.4079(19) . ?
C00A C00K 1.4113(19) . ?
C00B C00E 1.4050(18) . ?
C00B C00J 1.4011(18) . ?
C00C C00N 1.5240(18) . ?
C00C C00Z 1.392(2) . ?
C00D C00F 1.4138(19) . ?
C00D C00R 1.4064(19) . ?
C00E C00G 1.5236(18) . ?
C00E C00U 1.3909(19) . ?
C00F C00P 1.3949(19) . ?
C00F C00X 1.519(2) . ?
C00G H00G 1.0000 . ?
C00G C00O 1.5360(19) . ?
C00G C017 1.5269(18) . ?
C00H C00Q 1.5180(19) . ?
C00H C015 1.398(2) . ?
C00I C00M 1.5155(19) . ?
C00I C00S 1.3986(19) . ?
C00J C00L 1.5212(18) . ?
C00J C00T 1.3951(19) . ?
C00K C00V 1.519(2) . ?
C00K C00W 1.3933(19) . ?
C00L H00L 1.0000 . ?
C00L C01A 1.5300(19) . ?
C00L C01E 1.523(2) . ?
C00M H00M 1.0000 . ?
C00M C01G 1.524(2) . ?
C00M C01K 1.529(2) . ?
C00N H00N 1.0000 . ?
C00N C00Y 1.5347(19) . ?
C00N C018 1.5283(19) . ?
C00O H00A 0.9800 . ?
C00O H00B 0.9800 . ?
C00O H00C 0.9800 . ?
C00P H00P 0.9500 . ?
C00P C013 1.385(2) . ?
C00Q H00Q 1.0000 . ?
C00Q C01C 1.5302(19) . ?
C00Q C01D 1.523(2) . ?
C00R C011 1.403(2) . ?
C00R C012 1.514(2) . ?
C00S H00S 0.9500 . ?
C00S C014 1.383(2) . ?
C00T H00T 0.9500 . ?
C00T C010 1.387(2) . ?
C00U H00U 0.9500 . ?
C00U C010 1.387(2) . ?
C00V H00V 1.0000 . ?
C00V C019 1.532(2) . ?
C00V C01I 1.537(2) . ?
C00W H00W 0.9500 . ?
C00W C014 1.383(2) . ?
C00X H00X 1.0000 . ?
C00X C01B 1.532(2) . ?
C00X C01F 1.535(2) . ?
C00Y H00D 0.9800 . ?
C00Y H00E 0.9800 . ?
C00Y H00F 0.9800 . ?
C00Z H00Z 0.9500 . ?
C00Z C016 1.387(2) . ?
C010 H010 0.9500 . ?
C011 H011 0.9500 . ?
C011 C013 1.380(2) . ?
C012 H012 1.0000 . ?
C012 C01J 1.530(2) . ?
C012 C01L 1.526(2) . ?
C013 H013 0.9500 . ?
C014 H014 0.9500 . ?
C015 H015 0.9500 . ?
C015 C016 1.381(2) . ?
C016 H016 0.9500 . ?
C017 H01A 0.9800 . ?
C017 H01B 0.9800 . ?
C017 H01C 0.9800 . ?
C018 H01D 0.9800 . ?
C018 H01E 0.9800 . ?
C018 H01F 0.9800 . ?
C019 H01G 0.9800 . ?
C019 H01H 0.9800 . ?
C019 H01I 0.9800 . ?
C01A H01J 0.9800 . ?
C01A H01K 0.9800 . ?
C01A H01L 0.9800 . ?
C01B H01M 0.9800 . ?
C01B H01N 0.9800 . ?
C01B H01O 0.9800 . ?
C01C H01P 0.9800 . ?
C01C H01Q 0.9800 . ?
C01C H01R 0.9800 . ?
C01D H01S 0.9800 . ?
C01D H01T 0.9800 . ?
C01D H01U 0.9800 . ?
C01E H01V 0.9800 . ?
C01E H01W 0.9800 . ?
C01E H01X 0.9800 . ?
C01F H01Y 0.9800 . ?
C01F H 0.9800 . ?
C01F HA 0.9800 . ?
C01G H01Z 0.9800 . ?
C01G HB 0.9800 . ?
C01G HC 0.9800 . ?
C1 H1A 0.9800 . ?
C1 H1B 0.9800 . ?
C1 H1C 0.9800 . ?
C01I H01 0.9800 . ?
C01I HD 0.9800 . ?
C01I HE 0.9800 . ?
C01J H0AA 0.9800 . ?
C01J HF 0.9800 . ?
C01J HG 0.9800 . ?
C01K H1AA 0.9800 . ?
C01K HH 0.9800 . ?
C01K HI 0.9800 . ?
C01L H2AA 0.9800 . ?
C01L HJ 0.9800 . ?
C01L HK 0.9800 . ?
